data_4326207
loop_
_publ_author_name
'R\'emi Dessapt'
'Marie Gabard'
'Martine Bujoli-Doeuff'
'Philippe Deniard'
'St\'ephane Jobic'

_publ_contact_author_address
;
Institut des Materiaux JeanRouxel, Universite de Nantes, CNRS, 2 rue de la
 Houssiniere, BP 32229,44322 Nantes
;
_publ_contact_author_email remi.dessapt@cnrs-imn.fr
_publ_contact_author_name 'Remi Dessapt'
_publ_section_title
;
 Smart Heterostructures for Tailoring the Optical Properties of
 Photochromic Hybrid Organic-Inorganic Polyoxometalates
;
_journal_name_full 'Inorganic Chemistry'
_journal_page_first 8790
_journal_page_last 8796
_journal_paper_doi 10.1021/ic200653d
_journal_volume 50
_journal_year 2011
_chemical_formula_moiety 'Fe H6 Mo6 O24, 2(C6 H13 N2), 4(H2 O)'
_chemical_formula_sum 'C12 H40 Fe Mo6 N4 O28'
_chemical_formula_weight 1319.9
_chemical_name_systematic ' ?'
_space_group_IT_number 2
_symmetry_cell_setting triclinic
_symmetry_space_group_name_Hall '-P 1'
_symmetry_space_group_name_H-M 'P -1'
_atom_sites_solution_hydrogens geom
_audit_creation_method 'Jana2006 Version : 27/01/2010'
_audit_update_record
;
2010-04-01 # Formatted by publCIF
;
_cell_angle_alpha 76.731(9)
_cell_angle_beta 83.603(7)
_cell_angle_gamma 84.950(7)
_cell_formula_units_Z 1
_cell_length_a 8.1557(4)
_cell_length_b 9.4304(12)
_cell_length_c 11.6154(12)
_cell_measurement_reflns_used 7418
_cell_measurement_temperature 293
_cell_measurement_theta_max 35
_cell_measurement_theta_min 6.4
_cell_volume 862.29(15)
_computing_publication_material 'Jana2006 (Petricek, Dusek & Palatinus, 2006)'
_computing_structure_refinement 'Jana2006 (Petricek, Dusek & Palatinus, 2006)'
_diffrn_ambient_temperature 293
_diffrn_measured_fraction_theta_full 0.98
_diffrn_measured_fraction_theta_max 0.97
_diffrn_measurement_device 'four-cycle diffractometer'
_diffrn_measurement_device_type 'Nonius CCD'
_diffrn_measurement_method phi/omega
_diffrn_radiation_monochromator graphite
_diffrn_radiation_source 'X-ray tube'
_diffrn_radiation_type 'Mo K\a'
_diffrn_radiation_wavelength 0.71069
_diffrn_reflns_av_R_equivalents 0.0526
_diffrn_reflns_av_sigmaI/netI 0.0264
_diffrn_reflns_limit_h_max 12
_diffrn_reflns_limit_h_min -13
_diffrn_reflns_limit_k_max 15
_diffrn_reflns_limit_k_min -15
_diffrn_reflns_limit_l_max 18
_diffrn_reflns_limit_l_min -18
_diffrn_reflns_number 32192
_diffrn_reflns_theta_full 34.87
_diffrn_reflns_theta_max 35
_diffrn_reflns_theta_min 6.4
_exptl_absorpt_coefficient_mu 2.623
_exptl_absorpt_correction_T_max 0.9495
_exptl_absorpt_correction_T_min 0.6669
_exptl_absorpt_correction_type gaussian
_exptl_absorpt_process_details 'Jana2006 (Petricek, Dusek & Palatinus, 2000)'
_exptl_crystal_colour white
_exptl_crystal_density_diffrn 2.541
_exptl_crystal_description plate
_exptl_crystal_F_000 642
_exptl_crystal_size_max 0.28
_exptl_crystal_size_mid 0.05
_exptl_crystal_size_min 0.02
_refine_diff_density_max 1.02
_refine_diff_density_min -1.86
_refine_ls_extinction_coef 1500(700)
_refine_ls_extinction_method 'B-C type 1 Lorentzian isotropic (Becker & Coppens, 1974)'
_refine_ls_goodness_of_fit_gt 1.28
_refine_ls_goodness_of_fit_ref 1.28
_refine_ls_hydrogen_treatment mixed
_refine_ls_number_constraints 48
_refine_ls_number_parameters 265
_refine_ls_number_reflns 7418
_refine_ls_number_restraints 6
_refine_ls_R_factor_gt 0.0329
_refine_ls_shift/su_max 0.0000
_refine_ls_shift/su_mean 0.0000
_refine_ls_structure_factor_coef Fsqd
_refine_ls_weighting_details w=1/(\s^2^(I)+0.001936I^2^)
_refine_ls_weighting_scheme sigma
_refine_ls_wR_factor_ref 0.0784
_reflns_number_gt 5034
_reflns_number_total 7418
_reflns_threshold_expression I>2\s(I)
_cod_data_source_file ic200653d_si_002.cif
_cod_data_source_block (I)
_cod_original_cell_volume 862.30(15)
_cod_original_formula_sum 'C12 H40 Fe1 Mo6 N4 O28'
_cod_database_code 4326207
_cod_database_fobs_code 4326207

loop_
_symmetry_equiv_pos_site_id
_symmetry_equiv_pos_as_xyz
1 x,y,z
2 -x,-y,-z

loop_
_atom_site_label
_atom_site_type_symbol
_atom_site_fract_x
_atom_site_fract_y
_atom_site_fract_z
_atom_site_adp_type
_atom_site_U_iso_or_equiv
_atom_site_symmetry_multiplicity
_atom_site_occupancy
_atom_site_calc_flag
Mo1 Mo 0.38126(3) 0.13891(3) 0.23914(2) Uani 0.01624(7) 2 1 d
Mo2 Mo 0.70519(3) -0.10740(3) 0.24354(2) Uani 0.01591(7) 2 1 d
Mo3 Mo 0.16980(3) 0.23569(3) -0.00125(2) Uani 0.01517(7) 2 1 d
Fe1 Fe 0.5 0 0 Uani 0.01339(14) 1 1 d
O1 O 0.4437(2) 0.1975(2) 0.03440(18) Uani 0.0147(5) 2 1 d
O2 O 0.7350(2) -0.0133(2) 0.03814(17) Uani 0.0146(5) 2 1 d
O3 O 0.4514(2) -0.0693(2) 0.17577(17) Uani 0.0145(5) 2 1 d
O4 O 0.7343(3) -0.2663(2) 0.16434(18) Uani 0.0190(6) 2 1 d
O5 O 0.1622(3) 0.4148(2) 0.0083(2) Uani 0.0253(7) 2 1 d
O6 O 0.6191(2) 0.0933(2) 0.24566(19) Uani 0.0195(6) 2 1 d
O7 O 0.1837(2) 0.1403(2) 0.16268(18) Uani 0.0196(6) 2 1 d
O8 O 0.3852(3) 0.3195(2) 0.2460(2) Uani 0.0291(7) 2 1 d
O9 O 0.6340(3) -0.2029(3) 0.3803(2) Uani 0.0299(7) 2 1 d
O10 O -0.0308(3) 0.2021(3) -0.0134(2) Uani 0.0246(7) 2 1 d
O11 O 0.9065(3) -0.0796(3) 0.2554(2) Uani 0.0284(7) 2 1 d
O12 O 0.3083(3) 0.0498(3) 0.37738(20) Uani 0.0290(7) 2 1 d
Ow1 O 0.2087(3) -0.2440(3) 0.2419(2) Uani 0.0305(8) 2 1 d
Ow2 O 0.6477(3) 0.4068(3) -0.0840(3) Uani 0.0348(9) 2 1 d
N1 N 0.0716(3) 0.5840(3) 0.5587(3) Uani 0.0272(9) 2 1 d
N2 N 0.2216(3) 0.7381(3) 0.6560(2) Uani 0.0204(7) 2 1 d
C1 C 0.0843(4) 0.8311(3) 0.5945(3) Uani 0.0256(9) 2 1 d
C2 C 0.0422(4) 0.5367(4) 0.6899(3) Uani 0.0326(11) 2 1 d
C3 C 0.3392(4) 0.6810(4) 0.5679(3) Uani 0.0326(11) 2 1 d
C4 C 0.2518(4) 0.5712(4) 0.5227(3) Uani 0.0324(11) 2 1 d
C5 C 0.1533(4) 0.6160(4) 0.7478(3) Uani 0.0296(10) 2 1 d
C6 C 0.0081(4) 0.7404(3) 0.5226(3) Uani 0.0285(10) 2 1 d
H1 H 0.128367 0.915993 0.541778 Uiso 0.0307 2 1 d
H2 H 0.001772 0.857938 0.652711 Uiso 0.0307 2 1 d
H3 H 0.066918 0.433326 0.713504 Uiso 0.0391 2 1 d
H4 H -0.071414 0.559652 0.714532 Uiso 0.0391 2 1 d
H5 H 0.43436 0.633074 0.605603 Uiso 0.0391 2 1 d
H6 H 0.370031 0.759918 0.502748 Uiso 0.0391 2 1 d
H7 H 0.27025 0.589881 0.437676 Uiso 0.0389 2 1 d
H8 H 0.295466 0.474197 0.555553 Uiso 0.0389 2 1 d
H9 H 0.089462 0.653928 0.809899 Uiso 0.0356 2 1 d
H10 H 0.242248 0.549808 0.778894 Uiso 0.0356 2 1 d
H11 H -0.110113 0.747273 0.538159 Uiso 0.0342 2 1 d
H12 H 0.0387 0.776555 0.439395 Uiso 0.0342 2 1 d
H13 H 0.604(7) 0.490(3) -0.137(5) Uiso 0.11(2) 2 1 d
H14 H 0.230(5) -0.308(4) 0.189(3) Uiso 0.054(14) 2 1 d
H16 H 0.722(5) 0.440(4) -0.040(3) Uiso 0.053(14) 2 1 d
H17 H 0.117(5) -0.179(4) 0.216(4) Uiso 0.085(19) 2 1 d
H15 H 0.383(4) -0.131(4) 0.199(3) Uiso 0.017(9) 2 1 d
H18 H 0.497(6) 0.269(5) -0.001(4) Uiso 0.053(14) 2 1 d
H19 H 0.797(4) 0.052(4) 0.021(3) Uiso 0.014(8) 2 1 d
H20 H 0.272(5) 0.799(5) 0.692(4) Uiso 0.041(12) 2 1 d

loop_
_atom_site_aniso_label
_atom_site_aniso_type_symbol
_atom_site_aniso_U_11
_atom_site_aniso_U_22
_atom_site_aniso_U_33
_atom_site_aniso_U_12
_atom_site_aniso_U_13
_atom_site_aniso_U_23
Mo1 Mo 0.01536(11) 0.01747(11) 0.01663(11) 0.00113(8) -0.00235(8) -0.00571(8)
Mo2 Mo 0.01487(11) 0.01709(11) 0.01586(11) 0.00093(8) -0.00381(8) -0.00345(8)
Mo3 Mo 0.01235(11) 0.01529(11) 0.01834(12) 0.00109(8) -0.00294(8) -0.00475(8)
Fe1 Fe 0.0121(2) 0.0139(2) 0.0142(2) 0.00061(18) -0.00216(18) -0.00331(18)
O1 O 0.0140(8) 0.0122(8) 0.0178(9) -0.0017(7) -0.0017(7) -0.0027(7)
O2 O 0.0110(8) 0.0139(8) 0.0192(9) -0.0033(7) -0.0021(7) -0.0030(7)
O3 O 0.0134(8) 0.0140(8) 0.0155(9) -0.0038(7) -0.0004(7) -0.0013(7)
O4 O 0.0223(10) 0.0152(9) 0.0187(9) 0.0018(7) -0.0020(8) -0.0032(7)
O5 O 0.0263(11) 0.0180(10) 0.0327(12) 0.0035(8) -0.0040(9) -0.0092(9)
O6 O 0.0156(9) 0.0204(9) 0.0250(10) 0.0008(7) -0.0059(8) -0.0091(8)
O7 O 0.0139(9) 0.0263(10) 0.0176(9) 0.0000(8) -0.0002(7) -0.0038(8)
O8 O 0.0351(13) 0.0213(11) 0.0353(13) 0.0052(9) -0.0112(10) -0.0140(9)
O9 O 0.0342(13) 0.0320(12) 0.0195(11) 0.0018(10) -0.0013(9) 0.0005(9)
O10 O 0.0158(9) 0.0299(11) 0.0285(11) -0.0035(8) -0.0048(8) -0.0053(9)
O11 O 0.0207(10) 0.0338(12) 0.0337(13) 0.0004(9) -0.0112(9) -0.0105(10)
O12 O 0.0273(11) 0.0391(13) 0.0175(10) 0.0014(10) 0.0008(8) -0.0024(9)
Ow1 O 0.0231(11) 0.0316(13) 0.0360(14) -0.0059(10) -0.0014(10) -0.0046(11)
Ow2 O 0.0368(14) 0.0261(12) 0.0419(15) -0.0104(11) -0.0063(11) -0.0038(11)
N1 N 0.0261(13) 0.0249(13) 0.0366(15) 0.0029(10) -0.0133(11) -0.0159(11)
N2 N 0.0188(11) 0.0235(12) 0.0216(12) -0.0040(9) -0.0025(9) -0.0093(9)
C1 C 0.0298(15) 0.0180(13) 0.0300(16) -0.0002(11) -0.0076(13) -0.0057(11)
C2 C 0.0286(16) 0.0239(15) 0.042(2) -0.0103(13) -0.0047(14) 0.0041(14)
C3 C 0.0220(15) 0.044(2) 0.0355(18) -0.0039(14) 0.0038(13) -0.0186(16)
C4 C 0.0319(17) 0.0374(18) 0.0335(18) 0.0099(14) -0.0076(14) -0.0218(15)
C5 C 0.0422(19) 0.0282(16) 0.0170(13) -0.0052(14) -0.0054(13) 0.0006(11)
C6 C 0.0312(16) 0.0272(15) 0.0292(16) 0.0072(13) -0.0155(13) -0.0081(12)

loop_
_atom_type_symbol
_atom_type_scat_dispersion_real
_atom_type_scat_dispersion_imag
_atom_type_scat_source
Fe 0.346 0.844 'International Tables Vol C tables 4.2.6.8 and 6.1.1.1'
Mo -1.683 0.686 'International Tables Vol C tables 4.2.6.8 and 6.1.1.1'
O 0.011 0.006 'International Tables Vol C tables 4.2.6.8 and 6.1.1.1'
N 0.006 0.003 'International Tables Vol C tables 4.2.6.8 and 6.1.1.1'
C 0.003 0.002 'International Tables Vol C tables 4.2.6.8 and 6.1.1.1'
H 0.000 0.000 'International Tables Vol C tables 4.2.6.8 and 6.1.1.1'

loop_
_geom_angle_atom_site_label_1
_geom_angle_atom_site_label_2
_geom_angle_atom_site_label_3
_geom_angle
_geom_angle_publ_flag
C2 N1 C4 109.3(3) yes
C2 N1 C6 108.4(3) yes
C4 N1 C6 109.5(2) yes
C1 N2 C3 109.8(2) yes
C1 N2 C5 110.1(2) yes
C3 N2 C5 110.3(3) yes
N2 C1 C6 107.8(2) yes
N1 C2 C5 109.4(3) yes
N2 C3 C4 107.8(3) yes
N1 C4 C3 109.9(3) yes
N2 C5 C2 108.3(3) yes
N1 C6 C1 109.1(3) yes
C1 N2 H20 106(3) yes
C3 N2 H20 112(3) yes
C5 N2 H20 110(3) yes

loop_
_geom_bond_atom_site_label_1
_geom_bond_atom_site_label_2
_geom_bond_site_symmetry_2
_geom_bond_distance
_geom_bond_publ_flag
Mo1 O1 . 2.323(2) yes
Mo1 O3 . 2.257(2) yes
Mo1 O6 . 1.9555(19) yes
Mo1 O7 . 1.922(2) yes
Mo1 O8 . 1.727(2) yes
Mo1 O12 . 1.701(2) yes
Mo2 O2 . 2.3400(19) yes
Mo2 O3 . 2.266(2) yes
Mo2 O4 . 1.916(2) yes
Mo2 O6 . 1.965(2) yes
Mo2 O9 . 1.703(2) yes
Mo2 O11 . 1.711(2) yes
Mo3 O1 . 2.300(2) yes
Mo3 O2 2_655 2.288(2) yes
Mo3 O4 2_655 1.935(2) yes
Mo3 O5 . 1.714(2) yes
Mo3 O7 . 1.921(2) yes
Mo3 O10 . 1.721(2) yes
Fe1 O1 . 1.997(2) yes
Fe1 O1 2_655 1.997(2) yes
Fe1 O2 . 2.0017(19) yes
Fe1 O2 2_655 2.0017(19) yes
Fe1 O3 . 2.0013(18) yes
Fe1 O3 2_655 2.0013(18) yes
N1 C2 . 1.484(5) yes
N1 C4 . 1.485(4) yes
N1 C6 . 1.500(4) yes
N2 C1 . 1.500(4) yes
N2 C3 . 1.484(4) yes
N2 C5 . 1.479(4) yes
C1 C6 . 1.535(5) yes
C2 C5 . 1.523(6) yes
C3 C4 . 1.522(6) yes
N2 H20 . 0.93(5) yes

loop_
_geom_torsion_atom_site_label_1
_geom_torsion_atom_site_label_2
_geom_torsion_atom_site_label_3
_geom_torsion_atom_site_label_4
_geom_torsion
_geom_torsion_publ_flag
C3 N1 N2 C4 -8.1(2) yes
C2 N1 N2 C5 8.4(2) yes
C1 N2 N1 C6 7.3(2) yes
